data_4509887
loop_
_publ_author_name
'Mukherjee, Gargi'
'Biradha, Kumar'

_publ_section_title
;
 Topological Equivalences between Coordination Polymer and Co-crystal: A
 Tecton Approach in Crystal Engineering
;
_journal_issue 2
_journal_name_full 'Crystal Growth &amp; Design'
_journal_page_first 419
_journal_paper_doi 10.1021/cg401858s
_journal_volume 14
_journal_year 2014
_chemical_formula_sum 'C36 H27 Cl6 N3 O13'
_chemical_formula_weight 922.31
_chemical_name_systematic
; 
 ? 
;
_space_group_IT_number 14
_symmetry_cell_setting monoclinic
_symmetry_space_group_name_Hall '-P 2ybc'
_symmetry_space_group_name_H-M 'P 1 21/c 1'
_atom_sites_solution_hydrogens geom
_atom_sites_solution_primary direct
_atom_sites_solution_secondary difmap
_audit_creation_method SHELXL-97
_cell_angle_alpha 90.00
_cell_angle_beta 90.730(12)
_cell_angle_gamma 90.00
_cell_formula_units_Z 4
_cell_length_a 20.565(8)
_cell_length_b 22.834(8)
_cell_length_c 7.502(3)
_cell_measurement_reflns_used 26.46
_cell_measurement_temperature 293(2)
_cell_measurement_theta_max 7038
_cell_measurement_theta_min 0.99
_cell_volume 3523(2)
_computing_structure_refinement 'SHELXL-97 (Sheldrick, 1997)'
_computing_structure_solution 'SHELXS-97 (Sheldrick, 1990)'
_diffrn_ambient_temperature 293(2)
_diffrn_measured_fraction_theta_full 0.967
_diffrn_measured_fraction_theta_max 0.967
_diffrn_radiation_monochromator graphite
_diffrn_radiation_source 'fine-focus sealed tube'
_diffrn_radiation_type MoK\a
_diffrn_radiation_wavelength 0.71073
_diffrn_reflns_av_R_equivalents 0.1554
_diffrn_reflns_av_sigmaI/netI 0.1685
_diffrn_reflns_limit_h_max 25
_diffrn_reflns_limit_h_min -25
_diffrn_reflns_limit_k_max 27
_diffrn_reflns_limit_k_min -25
_diffrn_reflns_limit_l_max 9
_diffrn_reflns_limit_l_min -9
_diffrn_reflns_number 45092
_diffrn_reflns_theta_full 26.46
_diffrn_reflns_theta_max 26.46
_diffrn_reflns_theta_min 0.99
_exptl_absorpt_coefficient_mu 0.566
_exptl_crystal_colour colourless
_exptl_crystal_density_diffrn 1.739
_exptl_crystal_density_meas ?
_exptl_crystal_density_method 'not measured'
_exptl_crystal_description needle
_exptl_crystal_F_000 1880
_exptl_crystal_size_max 0.75
_exptl_crystal_size_mid 0.22
_exptl_crystal_size_min 0.20
_refine_diff_density_max 0.350
_refine_diff_density_min -0.311
_refine_diff_density_rms 0.078
_refine_ls_extinction_method none
_refine_ls_goodness_of_fit_ref 0.732
_refine_ls_hydrogen_treatment mixed
_refine_ls_matrix_type full
_refine_ls_number_parameters 439
_refine_ls_number_reflns 7038
_refine_ls_number_restraints 0
_refine_ls_restrained_S_all 0.732
_refine_ls_R_factor_all 0.1753
_refine_ls_R_factor_gt 0.0645
_refine_ls_shift/su_max 0.003
_refine_ls_shift/su_mean 0.000
_refine_ls_structure_factor_coef Fsqd
_refine_ls_weighting_details 'calc w=1/[\s^2^(Fo^2^)+(0.1000P)^2^+0.0000P] where P=(Fo^2^+2Fc^2^)/3'
_refine_ls_weighting_scheme calc
_refine_ls_wR_factor_gt 0.1473
_refine_ls_wR_factor_ref 0.1870
_reflns_number_gt 2657
_reflns_number_total 7038
_reflns_threshold_expression >2sigma(I)
_cod_data_source_file cg401858s_si_002.cif
_cod_data_source_block 3
_cod_depositor_comments
;
The following automatic conversions were performed:

'_symmetry_cell_setting' value 'Monoclinic' changed to 'monoclinic'
according to
/usr/data/users/saulius/automatic-downloads/current/ACS/lib/dictionaries/cif_core.dic
dictionary named 'cif_core.dic' version 2.4.2 from 2011-04-26.

Automatic conversion script
Id: cif_fix_values 2281 2013-09-26 08:29:07Z andrius 

The following automatic conversions were performed:

'_exptl_crystal_density_meas' value 'not measured' was changed to '?'
- the value is perceived as not measured.

Automatic conversion script
Id: cif_fix_values 3008 2015-01-20 13:52:24Z robertas 
;
_cod_original_sg_symbol_H-M P2(1)/c
_cod_database_code 4509887

loop_
_symmetry_equiv_pos_as_xyz
'x, y, z'
'-x, y+1/2, -z+1/2'
'-x, -y, -z'
'x, -y-1/2, z-1/2'

loop_
_atom_site_label
_atom_site_type_symbol
_atom_site_fract_x
_atom_site_fract_y
_atom_site_fract_z
_atom_site_U_iso_or_equiv
_atom_site_adp_type
_atom_site_occupancy
_atom_site_symmetry_multiplicity
_atom_site_calc_flag
_atom_site_refinement_flags
C1 C 0.47372(17) 0.43977(15) 0.1988(5) 0.0315(9) Uani 1 1 d .
C2 C 0.54066(17) 0.43690(16) 0.2025(5) 0.0355(9) Uani 1 1 d .
H2 H 0.5624 0.4032 0.1678 0.043 Uiso 1 1 calc R
C3 C 0.57421(16) 0.48580(16) 0.2597(5) 0.0332(9) Uani 1 1 d .
C4 C 0.54322(17) 0.53673(16) 0.3107(5) 0.0361(10) Uani 1 1 d .
H4 H 0.5665 0.5691 0.3511 0.043 Uiso 1 1 calc R
C5 C 0.47670(17) 0.53737(16) 0.2992(5) 0.0329(9) Uani 1 1 d .
C6 C 0.44127(17) 0.48999(16) 0.2439(5) 0.0351(9) Uani 1 1 d .
H6 H 0.3961 0.4917 0.2370 0.042 Uiso 1 1 calc R
O11 O 0.47746(15) 0.33129(12) 0.3505(4) 0.0647(9) Uani 1 1 d .
O12 O 0.43475(11) 0.39248(11) 0.1451(3) 0.0370(7) Uani 1 1 d .
N11 N 0.29377(16) 0.21853(14) 0.0665(4) 0.0459(9) Uani 1 1 d .
C11 C 0.28431(19) 0.27571(17) 0.0434(5) 0.0464(11) Uani 1 1 d .
H11 H 0.2454 0.2881 -0.0084 0.056 Uiso 1 1 calc R
C12 C 0.32980(19) 0.31760(17) 0.0930(5) 0.0411(10) Uani 1 1 d .
H12 H 0.3219 0.3571 0.0718 0.049 Uiso 1 1 calc R
C13 C 0.38700(17) 0.29979(16) 0.1743(5) 0.0324(9) Uani 1 1 d .
C14 C 0.39668(19) 0.24068(16) 0.2019(5) 0.0409(10) Uani 1 1 d .
H14 H 0.4342 0.2273 0.2592 0.049 Uiso 1 1 calc R
C15 C 0.3498(2) 0.20178(18) 0.1433(6) 0.0488(11) Uani 1 1 d .
H15 H 0.3575 0.1619 0.1579 0.059 Uiso 1 1 calc R
C16 C 0.43758(19) 0.34167(17) 0.2359(6) 0.0382(10) Uani 1 1 d .
O21 O 0.66295(13) 0.55768(14) 0.1139(4) 0.0667(10) Uani 1 1 d .
O22 O 0.64181(11) 0.47868(10) 0.2816(3) 0.0381(7) Uani 1 1 d .
N21 N 0.88349(15) 0.48019(16) 0.2678(5) 0.0519(10) Uani 1 1 d .
C21 C 0.86188(19) 0.53183(19) 0.2077(6) 0.0511(12) Uani 1 1 d .
H21 H 0.8923 0.5604 0.1791 0.061 Uiso 1 1 calc R
C22 C 0.79707(18) 0.54501(18) 0.1859(5) 0.0453(11) Uani 1 1 d .
H22 H 0.7840 0.5814 0.1432 0.054 Uiso 1 1 calc R
C23 C 0.75173(17) 0.50277(17) 0.2291(5) 0.0358(9) Uani 1 1 d .
C24 C 0.77358(18) 0.44963(17) 0.2936(5) 0.0437(11) Uani 1 1 d .
H24 H 0.7442 0.4206 0.3252 0.052 Uiso 1 1 calc R
C25 C 0.83961(19) 0.44016(19) 0.3104(6) 0.0490(11) Uani 1 1 d .
H25 H 0.8540 0.4042 0.3534 0.059 Uiso 1 1 calc R
C26 C 0.68161(18) 0.51688(18) 0.2001(5) 0.0385(10) Uani 1 1 d .
O31 O 0.48475(14) 0.65150(12) 0.1804(4) 0.0571(8) Uani 1 1 d .
O32 O 0.43922(11) 0.58476(11) 0.3622(3) 0.0403(7) Uani 1 1 d .
N31 N 0.30651(16) 0.76129(14) 0.4832(5) 0.0454(9) Uani 1 1 d .
C31 C 0.3623(2) 0.77787(18) 0.4106(5) 0.0483(11) Uani 1 1 d .
H31 H 0.3705 0.8178 0.4013 0.058 Uiso 1 1 calc R
C32 C 0.40839(19) 0.73975(16) 0.3485(5) 0.0421(10) Uani 1 1 d .
H32 H 0.4455 0.7536 0.2932 0.051 Uiso 1 1 calc R
C33 C 0.39845(17) 0.68027(16) 0.3700(5) 0.0332(9) Uani 1 1 d .
C34 C 0.34227(18) 0.66212(17) 0.4512(5) 0.0444(11) Uani 1 1 d .
H34 H 0.3346 0.6225 0.4712 0.053 Uiso 1 1 calc R
C35 C 0.2976(2) 0.70368(19) 0.5023(6) 0.0514(12) Uani 1 1 d .
H35 H 0.2591 0.6909 0.5530 0.062 Uiso 1 1 calc R
C36 C 0.44636(18) 0.63879(17) 0.2923(5) 0.0346(10) Uani 1 1 d .
O1A O 0.98651(14) 0.44304(16) -0.1820(6) 0.1031(15) Uani 1 1 d .
O2A O 0.98780(13) 0.53311(13) -0.2923(4) 0.0634(10) Uani 1 1 d .
H2OA H 1.0350(19) 0.5299(15) -0.288(5) 0.050 Uiso 1 1 d .
O3A O 0.77509(14) 0.34571(13) -0.0891(5) 0.0617(10) Uani 1 1 d .
H3AO H 0.7468(19) 0.3230(17) -0.055(5) 0.050 Uiso 1 1 d .
O4A O 0.68612(13) 0.40169(11) -0.0745(4) 0.0526(8) Uani 1 1 d .
O5A O 0.69031(13) 0.58482(11) -0.4336(4) 0.0560(8) Uani 1 1 d .
O6A O 0.78253(13) 0.63613(11) -0.4357(4) 0.0549(8) Uani 1 1 d .
C1A C 0.88587(17) 0.48937(17) -0.2460(5) 0.0398(10) Uani 1 1 d .
C2A C 0.85085(18) 0.44192(17) -0.1820(5) 0.0414(10) Uani 1 1 d .
H2A H 0.8725 0.4093 -0.1363 0.050 Uiso 1 1 calc R
C3A C 0.78332(17) 0.44349(16) -0.1868(5) 0.0346(9) Uani 1 1 d .
C4A C 0.75171(18) 0.49179(16) -0.2566(5) 0.0381(10) Uani 1 1 d .
H4A H 0.7065 0.4926 -0.2603 0.046 Uiso 1 1 calc R
C5A C 0.78629(17) 0.53876(16) -0.3212(5) 0.0330(9) Uani 1 1 d .
C6A C 0.85376(17) 0.53811(17) -0.3126(5) 0.0398(10) Uani 1 1 d .
H6A H 0.8773 0.5703 -0.3515 0.048 Uiso 1 1 calc R
C7A C 0.9585(2) 0.4859(2) -0.2366(6) 0.0586(13) Uani 1 1 d .
C8A C 0.7424(2) 0.39469(17) -0.1103(5) 0.0390(10) Uani 1 1 d .
C9A C 0.7482(2) 0.58902(17) -0.4019(5) 0.0406(10) Uani 1 1 d .

loop_
_atom_site_aniso_label
_atom_site_aniso_U_11
_atom_site_aniso_U_22
_atom_site_aniso_U_33
_atom_site_aniso_U_23
_atom_site_aniso_U_13
_atom_site_aniso_U_12
C1 0.032(2) 0.024(2) 0.038(2) -0.0002(18) -0.0057(17) -0.0037(18)
C2 0.031(2) 0.025(2) 0.050(3) -0.0028(19) 0.0005(18) 0.0062(18)
C3 0.0200(19) 0.030(2) 0.050(3) 0.0036(19) -0.0029(17) -0.0004(17)
C4 0.030(2) 0.025(2) 0.054(3) -0.0016(19) 0.0000(18) -0.0029(17)
C5 0.029(2) 0.028(2) 0.042(2) -0.0043(18) 0.0040(17) 0.0070(18)
C6 0.0221(19) 0.031(2) 0.052(3) -0.001(2) -0.0010(17) 0.0000(18)
O11 0.068(2) 0.049(2) 0.077(2) 0.0133(17) -0.0335(18) -0.0160(16)
O12 0.0312(14) 0.0274(16) 0.0522(17) -0.0024(13) -0.0045(12) -0.0059(12)
N11 0.042(2) 0.036(2) 0.060(2) -0.0044(18) -0.0038(17) -0.0065(17)
C11 0.042(3) 0.034(3) 0.062(3) -0.005(2) -0.007(2) -0.002(2)
C12 0.048(3) 0.026(2) 0.049(3) 0.000(2) -0.002(2) -0.0063(19)
C13 0.030(2) 0.030(2) 0.037(2) -0.0035(18) -0.0009(17) -0.0003(18)
C14 0.039(2) 0.029(2) 0.054(3) -0.004(2) -0.007(2) 0.0023(19)
C15 0.047(3) 0.028(2) 0.072(3) -0.006(2) -0.003(2) -0.001(2)
C16 0.035(2) 0.033(3) 0.047(3) -0.007(2) 0.000(2) -0.0063(19)
O21 0.0350(17) 0.070(2) 0.095(3) 0.042(2) -0.0028(16) 0.0019(16)
O22 0.0215(13) 0.0305(15) 0.0624(18) 0.0063(13) 0.0033(12) -0.0015(12)
N21 0.0286(19) 0.061(3) 0.066(3) 0.006(2) 0.0043(17) -0.0062(18)
C21 0.034(2) 0.043(3) 0.076(3) 0.011(2) 0.002(2) -0.013(2)
C22 0.032(2) 0.044(3) 0.060(3) 0.010(2) 0.004(2) -0.004(2)
C23 0.028(2) 0.044(3) 0.036(2) 0.000(2) 0.0016(17) -0.0016(18)
C24 0.031(2) 0.043(3) 0.057(3) 0.011(2) -0.0001(19) 0.001(2)
C25 0.034(2) 0.046(3) 0.066(3) 0.015(2) 0.002(2) 0.002(2)
C26 0.030(2) 0.041(3) 0.044(3) 0.002(2) 0.0012(19) -0.002(2)
O31 0.063(2) 0.0394(18) 0.069(2) -0.0003(16) 0.0269(17) 0.0018(15)
O32 0.0379(16) 0.0293(16) 0.0539(18) -0.0024(14) 0.0085(13) 0.0068(12)
N31 0.044(2) 0.030(2) 0.062(2) -0.0060(17) 0.0062(18) 0.0043(17)
C31 0.050(3) 0.030(2) 0.065(3) -0.002(2) -0.003(2) 0.001(2)
C32 0.037(2) 0.029(2) 0.060(3) -0.007(2) 0.011(2) -0.0011(19)
C33 0.035(2) 0.026(2) 0.039(2) -0.0029(18) -0.0013(18) 0.0037(17)
C34 0.041(2) 0.036(3) 0.057(3) -0.011(2) 0.011(2) 0.001(2)
C35 0.043(3) 0.046(3) 0.066(3) -0.011(2) 0.016(2) 0.002(2)
C36 0.033(2) 0.029(3) 0.041(3) -0.0042(19) 0.0017(19) -0.0016(18)
O1A 0.0321(18) 0.068(3) 0.209(5) 0.067(3) 0.001(2) 0.0068(17)
O2A 0.0236(15) 0.057(2) 0.109(3) 0.0328(19) 0.0034(16) -0.0033(15)
O3A 0.0430(19) 0.036(2) 0.107(3) 0.0217(18) 0.0145(17) -0.0047(15)
O4A 0.0361(17) 0.0433(19) 0.079(2) 0.0019(16) 0.0150(15) -0.0068(14)
O5A 0.0355(17) 0.0441(19) 0.088(2) 0.0107(16) -0.0112(15) 0.0090(14)
O6A 0.0436(17) 0.0323(17) 0.089(2) 0.0122(16) -0.0012(16) -0.0040(14)
C1A 0.024(2) 0.039(3) 0.056(3) 0.005(2) -0.0028(18) 0.0005(18)
C2A 0.034(2) 0.040(3) 0.051(3) 0.014(2) -0.0016(19) 0.002(2)
C3A 0.027(2) 0.034(2) 0.043(2) 0.0033(19) 0.0029(17) -0.0023(18)
C4A 0.024(2) 0.035(2) 0.055(3) 0.003(2) 0.0021(18) 0.0011(18)
C5A 0.028(2) 0.031(2) 0.041(2) -0.0002(19) -0.0011(17) 0.0018(18)
C6A 0.031(2) 0.030(2) 0.058(3) 0.004(2) 0.0002(19) -0.0024(18)
C7A 0.028(2) 0.057(3) 0.090(4) 0.020(3) -0.002(2) -0.001(2)
C8A 0.040(2) 0.032(3) 0.044(3) 0.001(2) 0.004(2) -0.004(2)
C9A 0.036(2) 0.039(3) 0.046(3) 0.002(2) -0.001(2) 0.010(2)

loop_
_atom_type_symbol
_atom_type_description
_atom_type_scat_dispersion_real
_atom_type_scat_dispersion_imag
_atom_type_scat_source
C C 0.0033 0.0016 'International Tables Vol C Tables 4.2.6.8 and 6.1.1.4'
H H 0.0000 0.0000 'International Tables Vol C Tables 4.2.6.8 and 6.1.1.4'
N N 0.0061 0.0033 'International Tables Vol C Tables 4.2.6.8 and 6.1.1.4'
O O 0.0106 0.0060 'International Tables Vol C Tables 4.2.6.8 and 6.1.1.4'
Cl Cl 0.1484 0.1585 'International Tables Vol C Tables 4.2.6.8 and 6.1.1.4'

loop_
_geom_angle_atom_site_label_1
_geom_angle_atom_site_label_2
_geom_angle_atom_site_label_3
_geom_angle
C2 C1 O12 122.5(3)
C2 C1 C6 121.6(3)
O12 C1 C6 115.9(3)
C1 C2 C3 117.6(3)
C2 C3 C4 122.5(3)
C2 C3 O22 115.6(3)
C4 C3 O22 121.5(3)
C5 C4 C3 117.1(3)
C4 C5 C6 122.6(3)
C4 C5 O32 122.4(3)
C6 C5 O32 114.6(3)
C5 C6 C1 118.6(3)
C16 O12 C1 119.8(3)
C11 N11 C15 117.4(3)
N11 C11 C12 123.0(4)
C13 C12 C11 119.0(4)
C14 C13 C12 118.4(3)
C14 C13 C16 119.0(3)
C12 C13 C16 122.6(3)
C15 C14 C13 118.9(4)
N11 C15 C14 123.2(4)
O11 C16 O12 123.8(3)
O11 C16 C13 124.4(4)
O12 C16 C13 111.8(3)
C26 O22 C3 118.5(3)
C25 N21 C21 117.7(3)
N21 C21 C22 123.5(4)
C23 C22 C21 118.4(4)
C24 C23 C22 118.6(4)
C24 C23 C26 123.5(3)
C22 C23 C26 118.0(4)
C23 C24 C25 119.1(4)
N21 C25 C24 122.8(4)
O21 C26 O22 123.9(4)
O21 C26 C23 123.4(4)
O22 C26 C23 112.7(3)
C36 O32 C5 120.5(3)
C35 N31 C31 116.3(3)
N31 C31 C32 124.1(4)
C31 C32 C33 118.6(4)
C34 C33 C32 118.2(3)
C34 C33 C36 123.0(3)
C32 C33 C36 118.6(3)
C35 C34 C33 118.8(4)
N31 C35 C34 123.8(4)
O31 C36 O32 124.8(4)
O31 C36 C33 124.5(4)
O32 C36 C33 110.7(3)
C2A C1A C6A 120.3(3)
C2A C1A C7A 117.6(4)
C6A C1A C7A 122.1(4)
C1A C2A C3A 119.5(3)
C4A C3A C2A 119.8(3)
C4A C3A C8A 118.1(3)
C2A C3A C8A 122.1(3)
C5A C4A C3A 120.8(3)
C4A C5A C6A 119.7(3)
C4A C5A C9A 117.7(3)
C6A C5A C9A 122.6(3)
C5A C6A C1A 119.8(4)
O1A C7A O2A 124.0(4)
O1A C7A C1A 122.1(4)
O2A C7A C1A 113.9(4)
O4A C8A O3A 125.3(4)
O4A C8A C3A 121.9(4)
O3A C8A C3A 112.8(3)
O5A C9A O6A 123.7(4)
O5A C9A C5A 121.3(4)
O6A C9A C5A 114.9(3)

loop_
_geom_bond_atom_site_label_1
_geom_bond_atom_site_label_2
_geom_bond_distance
C1 C2 1.378(5)
C1 O12 1.401(4)
C1 C6 1.371(5)
C2 C3 1.378(5)
C3 C4 1.383(5)
C3 O22 1.407(4)
C4 C5 1.370(5)
C5 C6 1.366(5)
C5 O32 1.413(4)
O11 C16 1.204(4)
O12 C16 1.347(4)
N11 C11 1.331(5)
N11 C15 1.337(5)
C11 C12 1.386(5)
C12 C13 1.379(5)
C13 C14 1.380(5)
C13 C16 1.483(5)
C14 C15 1.379(5)
O21 C26 1.195(4)
O22 C26 1.348(4)
N21 C25 1.326(5)
N21 C21 1.337(5)
C21 C22 1.374(5)
C22 C23 1.383(5)
C23 C24 1.380(5)
C23 C26 1.491(5)
C24 C25 1.379(5)
O31 C36 1.196(4)
O32 C36 1.349(4)
N31 C35 1.336(5)
N31 C31 1.331(5)
C31 C32 1.373(5)
C32 C33 1.383(5)
C33 C34 1.377(5)
C33 C36 1.491(5)
C34 C35 1.378(5)
O1A C7A 1.204(5)
O2A C7A 1.307(5)
O3A C8A 1.313(5)
O4A C8A 1.203(4)
O5A C9A 1.214(4)
O6A C9A 1.313(4)
C1A C2A 1.390(5)
C1A C6A 1.384(5)
C1A C7A 1.497(5)
C2A C3A 1.389(5)
C3A C4A 1.380(5)
C3A C8A 1.513(5)
C4A C5A 1.378(5)
C5A C6A 1.388(5)
C5A C9A 1.512(5)
